data_7220990
loop_
_publ_author_name
'Havlik, Ales'
'Lama\<c, Martin'
'Pinkas, Jiri'
'R\%u\<zi\<cka, Ale\<s'
'Horacek, Michal'

_publ_section_title
;
 Mixed Amido-cyclopentadienyl Group 4 Metal Complexes
;
_journal_name_full 'RSC Adv.'
_journal_paper_doi 10.1039/C5RA07742G
_journal_year 2015
_chemical_formula_moiety 'C19 H28 Cl2 N2 Zr'
_chemical_formula_sum 'C19 H28 Cl2 N2 Zr'
_chemical_formula_weight 446.55
_chemical_name_systematic
; 
 ? 
;
_space_group_IT_number 2
_symmetry_cell_setting triclinic
_symmetry_space_group_name_Hall '-P 1'
_symmetry_space_group_name_H-M 'P -1'
_atom_sites_solution_hydrogens geom
_atom_sites_solution_primary direct
_atom_sites_solution_secondary difmap
_audit_creation_method SHELXL-97
_audit_update_record
;
2015-06-22 deposited with the CCDC.
2015-07-02 downloaded from the CCDC.
;
_cell_angle_alpha 88.286(4)
_cell_angle_beta 88.435(5)
_cell_angle_gamma 63.754(4)
_cell_formula_units_Z 2
_cell_length_a 9.1900(4)
_cell_length_b 9.7300(5)
_cell_length_c 14.4511(9)
_cell_measurement_reflns_used 22110
_cell_measurement_temperature 150(2)
_cell_measurement_theta_max 27.5
_cell_measurement_theta_min 1
_cell_volume 1158.32(11)
_computing_cell_refinement 'COLLECT and DENZO'
_computing_data_collection 'COLLECT (Hooft, 1998) and DENZO (Otwinowski & Minor, 1997)'
_computing_data_reduction 'COLLECT and DENZO'
_computing_molecular_graphics 'PLATON (Spek, 2003)'
_computing_publication_material 'SHELXL-97 (Sheldrick, 2008)'
_computing_structure_refinement 'SHELXL-97 (Sheldrick, 1997)'
_computing_structure_solution 'SIR92 (Altomare et al., 1994)'
_diffrn_ambient_temperature 150(1)
_diffrn_detector_area_resol_mean 9.091
_diffrn_measured_fraction_theta_full 0.985
_diffrn_measured_fraction_theta_max 0.985
_diffrn_measurement_device_type 'Bruker Nonius KappaCCD area detector'
_diffrn_measurement_method '\f and \w scans to fill the Ewald sphere'
_diffrn_radiation_monochromator graphite
_diffrn_radiation_source 'fine-focus sealed tube'
_diffrn_radiation_type MoK\a
_diffrn_radiation_wavelength 0.71073
_diffrn_reflns_av_R_equivalents 0.0308
_diffrn_reflns_av_sigmaI/netI 0.0232
_diffrn_reflns_limit_h_max 11
_diffrn_reflns_limit_h_min -11
_diffrn_reflns_limit_k_max 12
_diffrn_reflns_limit_k_min -12
_diffrn_reflns_limit_l_max 18
_diffrn_reflns_limit_l_min -18
_diffrn_reflns_number 21916
_diffrn_reflns_theta_full 27.50
_diffrn_reflns_theta_max 27.50
_diffrn_reflns_theta_min 2.33
_diffrn_standards_number 0
_exptl_absorpt_coefficient_mu 0.708
_exptl_absorpt_correction_T_max 0.893
_exptl_absorpt_correction_T_min 0.805
_exptl_absorpt_correction_type integration
_exptl_absorpt_process_details
;
Gaussian integration (Coppens, 1970)
;
_exptl_crystal_colour colourless
_exptl_crystal_density_diffrn 1.280
_exptl_crystal_density_method 'not measured'
_exptl_crystal_description block
_exptl_crystal_F_000 460
_exptl_crystal_size_max 0.41
_exptl_crystal_size_mid 0.34
_exptl_crystal_size_min 0.24
_platon_squeeze_details
;
;
_refine_diff_density_max 0.918
_refine_diff_density_min -0.663
_refine_diff_density_rms 0.082
_refine_ls_extinction_method none
_refine_ls_goodness_of_fit_ref 1.022
_refine_ls_hydrogen_treatment constr
_refine_ls_matrix_type full
_refine_ls_number_parameters 232
_refine_ls_number_reflns 5233
_refine_ls_number_restraints 197
_refine_ls_restrained_S_all 1.472
_refine_ls_R_factor_all 0.0400
_refine_ls_R_factor_gt 0.0351
_refine_ls_shift/su_max 0.005
_refine_ls_shift/su_mean 0.000
_refine_ls_structure_factor_coef Fsqd
_refine_ls_weighting_details 'calc w=1/[\s^2^(Fo^2^)+(0.0351P)^2^+2.1314P] where P=(Fo^2^+2Fc^2^)/3'
_refine_ls_weighting_scheme calc
_refine_ls_wR_factor_gt 0.0829
_refine_ls_wR_factor_ref 0.0860
_reflns_number_gt 4750
_reflns_number_total 5233
_reflns_threshold_expression >2sigma(I)
_cod_data_source_file c5ra07742g2.cif
_cod_data_source_block 8prime
_cod_database_code 7220990

loop_
_symmetry_equiv_pos_as_xyz
'x, y, z'
'-x, -y, -z'

loop_
_atom_site_label
_atom_site_type_symbol
_atom_site_fract_x
_atom_site_fract_y
_atom_site_fract_z
_atom_site_U_iso_or_equiv
_atom_site_adp_type
_atom_site_occupancy
_atom_site_symmetry_multiplicity
_atom_site_calc_flag
_atom_site_refinement_flags_posn
_atom_site_refinement_flags_adp
_atom_site_refinement_flags_occupancy
_atom_site_disorder_assembly
_atom_site_disorder_group
Zr1 Zr 0.64743(3) 0.26777(2) 0.29669(2) 0.01607(7) Uani 1 1 d . . . . .
Cl2 Cl 0.43537(8) 0.22009(8) 0.37717(5) 0.03282(16) Uani 1 1 d . . . . .
Cl1 Cl 0.74419(8) 0.12858(8) 0.15293(4) 0.03175(15) Uani 1 1 d . . . . .
N2 N 0.4055(2) 0.4101(2) 0.19622(13) 0.0180(4) Uani 1 1 d . . . . .
N1 N 0.6221(3) 0.4911(2) 0.28765(15) 0.0250(4) Uani 1 1 d . . . . .
H1 H 0.6711 0.5076 0.3346 0.030 Uiso 1 1 calc R U . . .
C6 C 0.4694(3) 0.6295(3) 0.15182(17) 0.0218(5) Uani 1 1 d . . . . .
C8 C 0.2627(3) 0.5238(3) 0.24743(17) 0.0249(5) Uani 1 1 d . . . . .
H8A H 0.1782 0.5857 0.2034 0.037 Uiso 1 1 calc R U . . .
H8B H 0.2952 0.5907 0.2819 0.037 Uiso 1 1 calc R U . . .
H8C H 0.2206 0.4701 0.2907 0.037 Uiso 1 1 calc R U . . .
C7 C 0.4500(3) 0.4933(3) 0.12039(16) 0.0209(5) Uani 1 1 d . . . . .
H7A H 0.3650 0.5277 0.0728 0.025 Uiso 1 1 calc R U . . .
H7B H 0.5530 0.4209 0.0909 0.025 Uiso 1 1 calc R U . . .
C5 C 0.4071(3) 0.7638(3) 0.09771(19) 0.0296(5) Uani 1 1 d . . . . .
H5 H 0.3476 0.7686 0.0440 0.035 Uiso 1 1 calc R U . . .
C9 C 0.3504(3) 0.3063(3) 0.15027(18) 0.0260(5) Uani 1 1 d . . . . .
H9A H 0.3271 0.2439 0.1974 0.039 Uiso 1 1 calc R U . . .
H9B H 0.4359 0.2392 0.1080 0.039 Uiso 1 1 calc R U . . .
H9C H 0.2519 0.3678 0.1152 0.039 Uiso 1 1 calc R U . . .
C1 C 0.5536(3) 0.6236(3) 0.23214(18) 0.0237(5) Uani 1 1 d . . . . .
C2 C 0.5712(4) 0.7538(3) 0.2558(2) 0.0362(6) Uani 1 1 d . . . . .
H2 H 0.6251 0.7523 0.3112 0.043 Uiso 1 1 calc R U . . .
C4 C 0.4298(4) 0.8901(3) 0.1204(2) 0.0419(7) Uani 1 1 d . . . . .
H4 H 0.3896 0.9793 0.0816 0.050 Uiso 1 1 calc R U . . .
C3 C 0.5116(4) 0.8847(3) 0.2000(3) 0.0463(8) Uani 1 1 d . . . . .
H3 H 0.5271 0.9710 0.2166 0.056 Uiso 1 1 calc R U . . .
C13 C 0.7952(5) 0.2462(4) 0.4454(3) 0.0281(11) Uani 0.517(3) 1 d DG U P A 1
C14 C 0.7883(5) 0.1043(5) 0.4363(3) 0.0279(12) Uani 0.517(3) 1 d DG U P A 1
C15 C 0.8875(5) 0.0280(3) 0.3593(3) 0.0281(10) Uani 0.517(3) 1 d DG U P A 1
C16 C 0.9557(4) 0.1228(5) 0.3207(2) 0.0294(13) Uani 0.517(3) 1 d DG U P A 1
C17 C 0.8987(6) 0.2576(5) 0.3739(3) 0.0311(12) Uani 0.517(3) 1 d DG U P A 1
C23 C 0.7205(10) 0.3615(12) 0.5189(5) 0.088(3) Uani 0.517(3) 1 d D U P A 1
H23A H 0.7461 0.4481 0.5065 0.133 Uiso 0.517(3) 1 calc R U P A 1
H23B H 0.7635 0.3145 0.5792 0.133 Uiso 0.517(3) 1 calc R U P A 1
H23C H 0.6025 0.3981 0.5194 0.133 Uiso 0.517(3) 1 calc R U P A 1
C24 C 0.7186(10) 0.0303(11) 0.5057(7) 0.085(2) Uani 0.517(3) 1 d D U P A 1
H24A H 0.6544 0.1050 0.5524 0.127 Uiso 0.517(3) 1 calc R U P A 1
H24B H 0.8070 -0.0572 0.5358 0.127 Uiso 0.517(3) 1 calc R U P A 1
H24C H 0.6489 -0.0052 0.4740 0.127 Uiso 0.517(3) 1 calc R U P A 1
C25 C 0.9196(11) -0.1275(8) 0.3255(7) 0.088(3) Uani 0.517(3) 1 d D U P A 1
H25A H 0.8582 -0.1690 0.3639 0.132 Uiso 0.517(3) 1 calc R U P A 1
H25B H 1.0358 -0.1963 0.3296 0.132 Uiso 0.517(3) 1 calc R U P A 1
H25C H 0.8859 -0.1187 0.2610 0.132 Uiso 0.517(3) 1 calc R U P A 1
C26 C 1.0805(8) 0.0802(13) 0.2447(5) 0.091(3) Uani 0.517(3) 1 d D U P A 1
H26A H 1.1068 0.1660 0.2310 0.136 Uiso 0.517(3) 1 calc R U P A 1
H26B H 1.0378 0.0565 0.1891 0.136 Uiso 0.517(3) 1 calc R U P A 1
H26C H 1.1787 -0.0099 0.2640 0.136 Uiso 0.517(3) 1 calc R U P A 1
C27 C 0.9647(11) 0.3719(9) 0.3604(7) 0.083(2) Uani 0.517(3) 1 d D U P A 1
H27A H 0.9099 0.4562 0.4034 0.124 Uiso 0.517(3) 1 calc R U P A 1
H27B H 0.9462 0.4121 0.2966 0.124 Uiso 0.517(3) 1 calc R U P A 1
H27C H 1.0814 0.3225 0.3723 0.124 Uiso 0.517(3) 1 calc R U P A 1
C13A C 0.7643(4) 0.1793(5) 0.4603(2) 0.0281(11) Uani 0.483(3) 1 d DG U P A 2
C14A C 0.8300(6) 0.0475(4) 0.4041(3) 0.0279(12) Uani 0.483(3) 1 d DG U P A 2
C15A C 0.9316(5) 0.0693(5) 0.3353(3) 0.0281(10) Uani 0.483(3) 1 d DG U P A 2
C16A C 0.9287(6) 0.2144(5) 0.3489(3) 0.0309(17) Uani 0.483(3) 1 d DG U P A 2
C17A C 0.8252(6) 0.2824(4) 0.4262(3) 0.0311(12) Uani 0.483(3) 1 d DG U P A 2
C23A C 0.6669(10) 0.1941(13) 0.5472(5) 0.088(3) Uani 0.483(3) 1 d D U P A 2
H23D H 0.6354 0.2953 0.5734 0.133 Uiso 0.483(3) 1 calc R U P A 2
H23E H 0.7321 0.1144 0.5920 0.133 Uiso 0.483(3) 1 calc R U P A 2
H23F H 0.5693 0.1824 0.5332 0.133 Uiso 0.483(3) 1 calc R U P A 2
C24A C 0.8036(11) -0.0918(11) 0.4199(7) 0.085(2) Uani 0.483(3) 1 d D U P A 2
H24D H 0.8616 -0.1664 0.3719 0.127 Uiso 0.483(3) 1 calc R U P A 2
H24E H 0.6874 -0.0636 0.4174 0.127 Uiso 0.483(3) 1 calc R U P A 2
H24F H 0.8446 -0.1371 0.4809 0.127 Uiso 0.483(3) 1 calc R U P A 2
C25A C 1.0456(11) -0.0502(10) 0.2707(7) 0.088(3) Uani 0.483(3) 1 d D U P A 2
H25D H 1.1014 -0.0054 0.2304 0.132 Uiso 0.483(3) 1 calc R U P A 2
H25E H 0.9840 -0.0875 0.2329 0.132 Uiso 0.483(3) 1 calc R U P A 2
H25F H 1.1257 -0.1359 0.3068 0.132 Uiso 0.483(3) 1 calc R U P A 2
C26A C 1.0230(9) 0.2837(14) 0.2979(7) 0.091(3) Uani 0.483(3) 1 d D U P A 2
H26D H 1.0856 0.2164 0.2476 0.136 Uiso 0.483(3) 1 calc R U P A 2
H26E H 1.0971 0.2966 0.3404 0.136 Uiso 0.483(3) 1 calc R U P A 2
H26F H 0.9485 0.3839 0.2720 0.136 Uiso 0.483(3) 1 calc R U P A 2
C27A C 0.8035(12) 0.4225(9) 0.4748(7) 0.083(2) Uani 0.483(3) 1 d D U P A 2
H27D H 0.8448 0.3949 0.5378 0.124 Uiso 0.483(3) 1 calc R U P A 2
H27E H 0.6880 0.4943 0.4773 0.124 Uiso 0.483(3) 1 calc R U P A 2
H27F H 0.8635 0.4708 0.4412 0.124 Uiso 0.483(3) 1 calc R U P A 2

loop_
_atom_site_aniso_label
_atom_site_aniso_U_11
_atom_site_aniso_U_22
_atom_site_aniso_U_33
_atom_site_aniso_U_23
_atom_site_aniso_U_13
_atom_site_aniso_U_12
Zr1 0.01466(11) 0.01762(11) 0.01626(11) 0.00342(7) -0.00275(7) -0.00752(8)
Cl2 0.0228(3) 0.0500(4) 0.0299(3) 0.0176(3) -0.0060(2) -0.0207(3)
Cl1 0.0288(3) 0.0311(3) 0.0239(3) -0.0035(2) -0.0023(2) -0.0024(3)
N2 0.0181(9) 0.0188(9) 0.0179(9) 0.0018(7) -0.0032(7) -0.0088(8)
N1 0.0278(11) 0.0221(10) 0.0280(11) 0.0050(8) -0.0119(9) -0.0133(9)
C6 0.0232(12) 0.0185(11) 0.0221(11) 0.0027(9) -0.0001(9) -0.0081(9)
C8 0.0185(11) 0.0269(12) 0.0247(12) 0.0016(10) -0.0020(9) -0.0060(10)
C7 0.0243(12) 0.0214(11) 0.0158(10) 0.0044(8) -0.0039(9) -0.0091(9)
C5 0.0341(14) 0.0229(12) 0.0278(13) 0.0053(10) -0.0039(11) -0.0092(11)
C9 0.0259(12) 0.0267(12) 0.0294(13) 0.0023(10) -0.0100(10) -0.0149(10)
C1 0.0236(12) 0.0198(11) 0.0281(12) 0.0013(9) -0.0025(9) -0.0098(10)
C2 0.0457(17) 0.0267(14) 0.0423(16) 0.0029(12) -0.0134(13) -0.0211(13)
C4 0.0536(19) 0.0219(13) 0.0480(18) 0.0123(12) -0.0102(15) -0.0148(13)
C3 0.060(2) 0.0225(14) 0.062(2) 0.0055(14) -0.0150(17) -0.0230(14)
C13 0.020(2) 0.038(3) 0.0218(19) -0.001(2) -0.0110(15) -0.0083(19)
C14 0.020(3) 0.034(3) 0.027(3) 0.015(2) -0.0099(19) -0.010(3)
C15 0.020(3) 0.026(3) 0.030(3) 0.010(2) -0.0097(18) -0.0033(15)
C16 0.015(2) 0.043(4) 0.031(3) 0.017(3) -0.0090(19) -0.014(3)
C17 0.027(3) 0.033(2) 0.035(3) 0.014(2) -0.0181(18) -0.015(2)
C23 0.047(3) 0.151(7) 0.027(3) -0.017(3) -0.017(2) -0.006(4)
C24 0.064(4) 0.099(5) 0.102(5) 0.074(4) -0.051(4) -0.048(4)
C25 0.071(4) 0.056(4) 0.087(5) -0.016(3) -0.044(4) 0.019(3)
C26 0.025(3) 0.171(8) 0.073(4) 0.046(5) -0.016(3) -0.043(4)
C27 0.088(5) 0.055(3) 0.116(6) 0.031(4) -0.074(4) -0.039(3)
C13A 0.020(2) 0.038(3) 0.0218(19) -0.001(2) -0.0110(15) -0.0083(19)
C14A 0.020(3) 0.034(3) 0.027(3) 0.015(2) -0.0099(19) -0.010(3)
C15A 0.020(3) 0.026(3) 0.030(3) 0.010(2) -0.0097(18) -0.0033(15)
C16A 0.015(3) 0.045(5) 0.035(4) 0.016(4) -0.014(3) -0.016(3)
C17A 0.027(3) 0.033(2) 0.035(3) 0.014(2) -0.0181(18) -0.015(2)
C23A 0.047(3) 0.151(7) 0.027(3) -0.017(3) -0.017(2) -0.006(4)
C24A 0.064(4) 0.099(5) 0.102(5) 0.074(4) -0.051(4) -0.048(4)
C25A 0.071(4) 0.056(4) 0.087(5) -0.016(3) -0.044(4) 0.019(3)
C26A 0.025(3) 0.171(8) 0.073(4) 0.046(5) -0.016(3) -0.043(4)
C27A 0.088(5) 0.055(3) 0.116(6) 0.031(4) -0.074(4) -0.039(3)

loop_
_atom_type_symbol
_atom_type_description
_atom_type_scat_dispersion_real
_atom_type_scat_dispersion_imag
_atom_type_scat_source
C C 0.0033 0.0016 'International Tables Vol C Tables 4.2.6.8 and 6.1.1.4'
H H 0.0000 0.0000 'International Tables Vol C Tables 4.2.6.8 and 6.1.1.4'
N N 0.0061 0.0033 'International Tables Vol C Tables 4.2.6.8 and 6.1.1.4'
Cl Cl 0.1484 0.1585 'International Tables Vol C Tables 4.2.6.8 and 6.1.1.4'
Zr Zr -2.9673 0.5597 'International Tables Vol C Tables 4.2.6.8 and 6.1.1.4'

loop_
_exptl_crystal_face_index_h
_exptl_crystal_face_index_k
_exptl_crystal_face_index_l
_exptl_crystal_face_perp_dist
0 1 0 0.067
0 -1 0 0.135
1 0 0 0.158
-1 0 0 0.172
0 0 -1 0.086
0 0 1 0.119
-1 0 1 0.131
-1 -1 0 0.211
1 1 0 0.193

loop_
_geom_angle_atom_site_label_1
_geom_angle_atom_site_label_2
_geom_angle_atom_site_label_3
_geom_angle
N1 Zr1 Cl1 113.27(6)
N1 Zr1 Cl2 118.76(7)
Cl1 Zr1 Cl2 113.84(3)
N1 Zr1 N2 74.98(7)
Cl1 Zr1 N2 79.61(5)
Cl2 Zr1 N2 77.42(5)
N1 Zr1 C13 85.69(11)
Cl1 Zr1 C13 130.08(8)
Cl2 Zr1 C13 92.37(10)
N2 Zr1 C13 149.73(9)
N1 Zr1 C14 118.26(11)
Cl1 Zr1 C14 111.84(10)
Cl2 Zr1 C14 75.83(7)
N2 Zr1 C14 153.25(8)
C13 Zr1 C14 32.6
N1 Zr1 C15A 113.94(12)
Cl1 Zr1 C15A 76.73(8)
Cl2 Zr1 C15A 113.10(11)
N2 Zr1 C15A 156.32(9)
N1 Zr1 C16A 81.87(11)
Cl1 Zr1 C16A 94.14(11)
Cl2 Zr1 C16A 129.95(8)
N2 Zr1 C16A 151.04(9)
C15A Zr1 C16A 32.56(5)
N1 Zr1 C17 74.84(10)
Cl1 Zr1 C17 105.81(11)
Cl2 Zr1 C17 124.55(9)
N2 Zr1 C17 148.91(9)
C13 Zr1 C17 32.46(5)
C14 Zr1 C17 53.73(6)
N1 Zr1 C15 128.07(10)
Cl1 Zr1 C15 80.72(9)
Cl2 Zr1 C15 96.20(10)
N2 Zr1 C15 154.60(9)
C13 Zr1 C15 53.69(5)
C14 Zr1 C15 32.4
C17 Zr1 C15 53.39(5)
N1 Zr1 C14A 128.50(9)
Cl1 Zr1 C14A 96.12(10)
Cl2 Zr1 C14A 81.70(10)
N2 Zr1 C14A 154.66(9)
C15A Zr1 C14A 32.3
C16A Zr1 C14A 53.57(6)
N1 Zr1 C17A 75.42(10)
Cl1 Zr1 C17A 126.07(10)
Cl2 Zr1 C17A 104.75(10)
N2 Zr1 C17A 146.99(9)
C15A Zr1 C17A 53.57(6)
C16A Zr1 C17A 32.34(6)
C14A Zr1 C17A 53.21(5)
C8 N2 C9 106.69(19)
C8 N2 C7 108.12(18)
C9 N2 C7 106.55(18)
C8 N2 Zr1 113.28(14)
C9 N2 Zr1 112.81(14)
C7 N2 Zr1 109.07(13)
C1 N1 Zr1 141.19(17)
C1 N1 H1 109.4
Zr1 N1 H1 109.4
C5 C6 C1 119.2(2)
C5 C6 C7 119.1(2)
C1 C6 C7 121.6(2)
N2 C8 H8A 109.5
N2 C8 H8B 109.5
H8A C8 H8B 109.5
N2 C8 H8C 109.5
H8A C8 H8C 109.5
H8B C8 H8C 109.5
N2 C7 C6 114.22(19)
N2 C7 H7A 108.7
C6 C7 H7A 108.7
N2 C7 H7B 108.7
C6 C7 H7B 108.7
H7A C7 H7B 107.6
C4 C5 C6 121.7(3)
C4 C5 H5 119.2
C6 C5 H5 119.2
N2 C9 H9A 109.5
N2 C9 H9B 109.5
H9A C9 H9B 109.5
N2 C9 H9C 109.5
H9A C9 H9C 109.5
H9B C9 H9C 109.5
N1 C1 C6 121.7(2)
N1 C1 C2 119.7(2)
C6 C1 C2 118.5(2)
C3 C2 C1 121.3(3)
C3 C2 H2 119.3
C1 C2 H2 119.3
C3 C4 C5 119.1(3)
C3 C4 H4 120.4
C5 C4 H4 120.4
C4 C3 C2 120.1(3)
C4 C3 H3 119.9
C2 C3 H3 119.9
C17 C13 C14 108.0
C17 C13 C23 123.7(5)
C14 C13 C23 128.2(5)
C17 C13 Zr1 74.80(17)
C14 C13 Zr1 73.89(17)
C23 C13 Zr1 120.7(4)
C13 C14 C15 108.0
C13 C14 C24 126.8(5)
C15 C14 C24 124.1(5)
C13 C14 Zr1 73.50(17)
C15 C14 Zr1 74.96(15)
C24 C14 Zr1 126.9(4)
C14 C15 C16 108.0
C14 C15 C25 126.5(5)
C16 C15 C25 125.5(5)
C14 C15 Zr1 72.67(15)
C16 C15 Zr1 74.46(17)
C25 C15 Zr1 120.1(4)
C17 C16 C15 108.0
C17 C16 C26 125.8(5)
C15 C16 C26 125.9(5)
C17 C16 Zr1 73.10(16)
C15 C16 Zr1 73.44(17)
C26 C16 Zr1 124.6(4)
C13 C17 C16 108.0
C13 C17 C27 129.4(5)
C16 C17 C27 121.9(5)
C13 C17 Zr1 72.74(16)
C16 C17 Zr1 74.74(15)
C27 C17 Zr1 125.8(4)
C13 C23 H23A 109.5
C13 C23 H23B 109.5
H23A C23 H23B 109.5
C13 C23 H23C 109.5
H23A C23 H23C 109.5
H23B C23 H23C 109.5
C14 C24 H24A 109.5
C14 C24 H24B 109.5
H24A C24 H24B 109.5
C14 C24 H24C 109.5
H24A C24 H24C 109.5
H24B C24 H24C 109.5
C15 C25 H25A 109.5
C15 C25 H25B 109.5
H25A C25 H25B 109.5
C15 C25 H25C 109.5
H25A C25 H25C 109.5
H25B C25 H25C 109.5
C16 C26 H26A 109.5
C16 C26 H26B 109.5
H26A C26 H26B 109.5
C16 C26 H26C 109.5
H26A C26 H26C 109.5
H26B C26 H26C 109.5
C17 C27 H27A 109.5
C17 C27 H27B 109.5
H27A C27 H27B 109.5
C17 C27 H27C 109.5
H27A C27 H27C 109.5
H27B C27 H27C 109.5
C14A C13A C17A 108.0
C14A C13A C23A 124.8(5)
C17A C13A C23A 126.8(5)
C14A C13A Zr1 73.23(17)
C17A C13A Zr1 73.23(18)
C23A C13A Zr1 125.6(4)
C15A C14A C13A 108.0
C15A C14A C24A 126.8(5)
C13A C14A C24A 125.1(5)
C15A C14A Zr1 72.58(16)
C13A C14A Zr1 74.76(16)
C24A C14A Zr1 121.6(4)
C14A C15A C16A 108.0
C14A C15A C25A 126.1(5)
C16A C15A C25A 125.1(5)
C14A C15A Zr1 75.08(16)
C16A C15A Zr1 73.72(19)
C25A C15A Zr1 125.5(4)
C17A C16A C15A 108.0
C17A C16A C26A 123.9(5)
C15A C16A C26A 127.9(5)
C17A C16A Zr1 75.08(15)
C15A C16A Zr1 73.72(18)
C26A C16A Zr1 120.3(4)
C16A C17A C13A 108.0
C16A C17A C27A 127.4(5)
C13A C17A C27A 123.9(5)
C16A C17A Zr1 72.58(15)
C13A C17A Zr1 74.77(17)
C27A C17A Zr1 126.3(4)
C13A C23A H23D 109.5
C13A C23A H23E 109.5
H23D C23A H23E 109.5
C13A C23A H23F 109.5
H23D C23A H23F 109.5
H23E C23A H23F 109.5
C14A C24A H24D 109.5
C14A C24A H24E 109.5
H24D C24A H24E 109.5
C14A C24A H24F 109.5
H24D C24A H24F 109.5
H24E C24A H24F 109.5
C15A C25A H25D 109.5
C15A C25A H25E 109.5
H25D C25A H25E 109.5
C15A C25A H25F 109.5
H25D C25A H25F 109.5
H25E C25A H25F 109.5
C16A C26A H26D 109.5
C16A C26A H26E 109.5
H26D C26A H26E 109.5
C16A C26A H26F 109.5
H26D C26A H26F 109.5
H26E C26A H26F 109.5
C17A C27A H27D 109.5
C17A C27A H27E 109.5
H27D C27A H27E 109.5
C17A C27A H27F 109.5
H27D C27A H27F 109.5
H27E C27A H27F 109.5

loop_
_geom_bond_atom_site_label_1
_geom_bond_atom_site_label_2
_geom_bond_distance
Zr1 N1 2.081(2)
Zr1 Cl1 2.4379(7)
Zr1 Cl2 2.4514(6)
Zr1 N2 2.5104(19)
Zr1 C13 2.527(4)
Zr1 C14 2.532(4)
Zr1 C15A 2.533(4)
Zr1 C16A 2.533(5)
Zr1 C17 2.553(5)
Zr1 C15 2.561(4)
Zr1 C14A 2.565(4)
Zr1 C17A 2.565(5)
N2 C8 1.485(3)
N2 C9 1.492(3)
N2 C7 1.496(3)
N1 C1 1.396(3)
N1 H1 0.8800
C6 C5 1.396(3)
C6 C1 1.398(3)
C6 C7 1.498(3)
C8 H8A 0.9800
C8 H8B 0.9800
C8 H8C 0.9800
C7 H7A 0.9900
C7 H7B 0.9900
C5 C4 1.384(4)
C5 H5 0.9500
C9 H9A 0.9800
C9 H9B 0.9800
C9 H9C 0.9800
C1 C2 1.399(4)
C2 C3 1.385(4)
C2 H2 0.9500
C4 C3 1.379(5)
C4 H4 0.9500
C3 H3 0.9500
C13 C17 1.4200
C13 C14 1.4200
C13 C23 1.487(7)
C14 C15 1.4200
C14 C24 1.504(7)
C15 C16 1.4200
C15 C25 1.502(7)
C16 C17 1.4200
C16 C26 1.495(7)
C17 C27 1.490(7)
C23 H23A 0.9800
C23 H23B 0.9800
C23 H23C 0.9800
C24 H24A 0.9800
C24 H24B 0.9800
C24 H24C 0.9800
C25 H25A 0.9800
C25 H25B 0.9800
C25 H25C 0.9800
C26 H26A 0.9800
C26 H26B 0.9800
C26 H26C 0.9800
C27 H27A 0.9800
C27 H27B 0.9800
C27 H27C 0.9800
C13A C14A 1.4200
C13A C17A 1.4200
C13A C23A 1.495(7)
C14A C15A 1.4200
C14A C24A 1.489(8)
C15A C16A 1.4200
C15A C25A 1.502(8)
C16A C17A 1.4200
C16A C26A 1.484(8)
C17A C27A 1.483(7)
C23A H23D 0.9800
C23A H23E 0.9800
C23A H23F 0.9800
C24A H24D 0.9800
C24A H24E 0.9800
C24A H24F 0.9800
C25A H25D 0.9800
C25A H25E 0.9800
C25A H25F 0.9800
C26A H26D 0.9800
C26A H26E 0.9800
C26A H26F 0.9800
C27A H27D 0.9800
C27A H27E 0.9800
C27A H27F 0.9800

loop_
_platon_squeeze_void_nr
_platon_squeeze_void_average_x
_platon_squeeze_void_average_y
_platon_squeeze_void_average_z
_platon_squeeze_void_volume
_platon_squeeze_void_count_electrons
1 0.000 -0.017 0.000 197.3 54.4
